data_4002650
loop_
_publ_author_name
'Sartor, Michael'
'Stein, Timo'
'Hoffmann, Frank'
'Fr\"oba, Michael'

_publ_section_title
;
 A New Set of Isoreticular, Homochiral Metal--Organic Frameworks with ucp
 Topology
;
_journal_issue 2
_journal_name_full 'Chemistry of Materials'
_journal_page_first 519
_journal_paper_doi 10.1021/acs.chemmater.5b03723
_journal_volume 28
_journal_year 2016
_chemical_absolute_configuration syn
_chemical_formula_sum 'C36 H32 Cu2 N O13'
_chemical_formula_weight 813.70
_chemical_name_common UHM-25-Ala-Boc
_chemical_name_systematic
;
 ?
;
_space_group_crystal_system cubic
_space_group_IT_number 207
_space_group_name_Hall 'P 4 2 3'
_space_group_name_H-M_alt 'P 4 3 2'
_symmetry_space_group_name_Hall 'P 4 2 3'
_symmetry_space_group_name_H-M 'P 4 3 2'
_atom_sites_solution_hydrogens geom
_audit_creation_method SHELXL-2013
_cell_angle_alpha 90
_cell_angle_beta 90
_cell_angle_gamma 90
_cell_formula_units_Z 12
_cell_length_a 28.9416(4)
_cell_length_b 28.9416(4)
_cell_length_c 28.9416(4)
_cell_measurement_reflns_used 24065
_cell_measurement_temperature 100(2)
_cell_measurement_theta_max 37.6189
_cell_measurement_theta_min 3.4119
_cell_volume 24242.0(6)
_computing_cell_refinement
;
CrysAlisPro, Agilent Technologies,
Version 1.171.35.19 (release 27-10-2011 CrysAlis171 .NET)
(compiled Oct 27 2011,15:02:11)
;
_computing_data_collection
;
CrysAlisPro, Agilent Technologies,
Version 1.171.35.19 (release 27-10-2011 CrysAlis171 .NET)
(compiled Oct 27 2011,15:02:11)
;
_computing_data_reduction
;
CrysAlisPro, Agilent Technologies,
Version 1.171.35.19 (release 27-10-2011 CrysAlis171 .NET)
(compiled Oct 27 2011,15:02:11)
;
_computing_publication_material SHELXTL
_computing_structure_refinement 'SHELXL-2013 (Sheldrick, 2013)'
_computing_structure_solution SHELXS
_diffrn_ambient_temperature 100(2)
_diffrn_detector_area_resol_mean 10.4127
_diffrn_measured_fraction_theta_full 0.296
_diffrn_measured_fraction_theta_max 0.994
_diffrn_measurement_device_type 'SuperNova, Dual, Cu at zero, Atlas'
_diffrn_measurement_method '\w scans'
_diffrn_radiation_type CuK\a
_diffrn_radiation_wavelength 1.54178
_diffrn_reflns_av_R_equivalents 0.0681
_diffrn_reflns_av_unetI/netI 0.0126
_diffrn_reflns_laue_measured_fraction_full 0.296
_diffrn_reflns_laue_measured_fraction_max 0.994
_diffrn_reflns_limit_h_max 22
_diffrn_reflns_limit_h_min -22
_diffrn_reflns_limit_k_max 22
_diffrn_reflns_limit_k_min -22
_diffrn_reflns_limit_l_max 22
_diffrn_reflns_limit_l_min -22
_diffrn_reflns_number 73768
_diffrn_reflns_point_group_measured_fraction_full 0.278
_diffrn_reflns_point_group_measured_fraction_max 0.997
_diffrn_reflns_theta_full 67.679
_diffrn_reflns_theta_max 36.979
_diffrn_reflns_theta_min 3.415
_diffrn_source 'SuperNova (Cu) X-ray Source'
_exptl_absorpt_coefficient_mu 0.907
_exptl_absorpt_correction_type none
_exptl_crystal_colour blue
_exptl_crystal_density_diffrn 0.669
_exptl_crystal_description block
_exptl_crystal_F_000 5004
_exptl_crystal_size_max 0.120
_exptl_crystal_size_mid 0.120
_exptl_crystal_size_min 0.080
_platon_squeeze_details
;
The results of the SQUEEZE routine are consistent with 
the presence of 0.5 copper atoms and 57 DMF solvent
molecules per unit cell.
;
_refine_diff_density_max 0.268
_refine_diff_density_min -0.239
_refine_diff_density_rms 0.043
_refine_ls_abs_structure_details
;
 Flack x determined using 552 quotients [(I+)-(I-)]/[(I+)+(I-)]
 (Parsons and Flack (2004), Acta Cryst. A60, s61).
;
_refine_ls_abs_structure_Flack 0.54(3)
_refine_ls_extinction_method none
_refine_ls_goodness_of_fit_ref 1.097
_refine_ls_hydrogen_treatment constr
_refine_ls_matrix_type full
_refine_ls_number_parameters 198
_refine_ls_number_reflns 2046
_refine_ls_number_restraints 67
_refine_ls_restrained_S_all 1.102
_refine_ls_R_factor_all 0.0857
_refine_ls_R_factor_gt 0.0772
_refine_ls_shift/su_max 0.000
_refine_ls_shift/su_mean 0.000
_refine_ls_structure_factor_coef Fsqd
_refine_ls_weighting_details 'w=1/[\s^2^(Fo^2^)+(0.1665P)^2^+9.5740P] where P=(Fo^2^+2Fc^2^)/3'
_refine_ls_weighting_scheme calc
_refine_ls_wR_factor_gt 0.2309
_refine_ls_wR_factor_ref 0.2414
_reflns_Friedel_coverage 0.624
_reflns_friedel_fraction_full 0.253
_reflns_friedel_fraction_max 1.000
_reflns_number_gt 1668
_reflns_number_total 2046
_reflns_threshold_expression 'I > 2\s(I)'
_cod_data_source_file cm5b03723_si_004.cif
_cod_data_source_block UHM-25-Ala-Boc
_cod_depositor_comments 'Adding full bibliography for 4002650--4002651.cif.'
_cod_original_cell_volume 24242.0(5)
_cod_database_code 4002650
_shelx_space_group_comment
;
The symmetry employed for this shelxl refinement is uniquely defined
by the following loop, which should always be used as a source of
symmetry information in preference to the above space-group names.
They are only intended as comments.
;
_shelx_estimated_absorpt_t_min 0.899
_shelx_estimated_absorpt_t_max 0.931
_shelxl_version_number 2013-4

loop_
_space_group_symop_operation_xyz
'x, y, z'
'-x, -y, z'
'-x, y, -z'
'x, -y, -z'
'z, x, y'
'z, -x, -y'
'-z, -x, y'
'-z, x, -y'
'y, z, x'
'-y, z, -x'
'y, -z, -x'
'-y, -z, x'
'y, x, -z'
'-y, -x, -z'
'y, -x, z'
'-y, x, z'
'x, z, -y'
'-x, z, y'
'-x, -z, -y'
'x, -z, y'
'z, y, -x'
'z, -y, x'
'-z, y, x'
'-z, -y, -x'

loop_
_atom_site_label
_atom_site_type_symbol
_atom_site_fract_x
_atom_site_fract_y
_atom_site_fract_z
_atom_site_U_iso_or_equiv
_atom_site_adp_type
_atom_site_occupancy
_atom_site_site_symmetry_order
_atom_site_calc_flag
_atom_site_refinement_flags_posn
_atom_site_refinement_flags_adp
_atom_site_refinement_flags_occupancy
Cu1 Cu 0.30540(6) 0.30540(6) 0.5000 0.1475(16) Uani 1 2 d DS T P
Cu2 Cu 0.24039(6) 0.24039(6) 0.5000 0.1538(17) Uani 1 2 d DS T P
O1 O 0.2685(5) 0.3337(5) 0.4527(4) 0.143(5) Uani 1 1 d D . .
O2 O 0.2122(5) 0.2785(5) 0.4525(5) 0.151(5) Uani 1 1 d D . .
O3 O 0.2656(4) 0.4524(5) 0.3343(5) 0.156(6) Uani 1 1 d D . .
O4 O 0.2115(5) 0.4521(5) 0.2780(6) 0.156(6) Uani 1 1 d D . .
O5 O 0.3567(3) 0.3567(3) 0.5000 0.202(6) Uani 1 2 d DS T P
H5A H 0.3729 0.3567 0.5291 0.35(11) Uiso 0.5 1 d . U P
H5B H 0.3429 0.3867 0.4953 0.35(11) Uiso 0.5 1 d . U P
O6 O 0.1889(3) 0.1889(3) 0.5000 0.207(6) Uani 1 2 d DS T P
H6A H 0.1959 0.1659 0.4770 0.35(11) Uiso 0.5 1 d . U P
H6B H 0.1594 0.2025 0.4931 0.35(11) Uiso 0.5 1 d . U P
C1 C 0.2323(6) 0.3140(6) 0.4377(6) 0.115(7) Uani 1 1 d D U .
C2 C 0.2333(6) 0.4342(7) 0.3112(6) 0.124(8) Uani 1 1 d D . .
C3 C 0.2087(5) 0.3353(6) 0.3949(4) 0.140(8) Uani 1 1 d DG U .
C4 C 0.1713(5) 0.3140(4) 0.3737(5) 0.116(6) Uani 1 1 d DG . .
H4 H 0.1588 0.2863 0.3862 0.139 Uiso 1 1 calc R U .
C5 C 0.1520(3) 0.3331(5) 0.3341(5) 0.128(5) Uani 1 1 d DG . .
C6 C 0.1702(5) 0.3736(5) 0.3157(4) 0.159(9) Uani 1 1 d DG U .
H6 H 0.1570 0.3867 0.2886 0.191 Uiso 1 1 calc R U .
C7 C 0.2076(5) 0.3949(4) 0.3369(6) 0.117(7) Uani 1 1 d DG . .
C8 C 0.2269(3) 0.3758(5) 0.3765(6) 0.138(6) Uani 1 1 d G . .
H8 H 0.2525 0.3904 0.3910 0.165 Uiso 1 1 calc R U .
C11 C 0.0417(4) 0.2632(6) 0.2617(6) 0.256(15) Uani 1 1 d DG . .
C12 C 0.0704(5) 0.2388(4) 0.2915(6) 0.231(13) Uani 1 1 d G . .
H12 H 0.0657 0.2066 0.2961 0.277 Uiso 1 1 calc R U .
C13 C 0.1059(5) 0.2614(6) 0.3146(5) 0.193(9) Uani 1 1 d DG . .
H13 H 0.1255 0.2447 0.3349 0.232 Uiso 1 1 calc R U .
C14 C 0.1128(4) 0.3085(6) 0.3078(5) 0.142(5) Uani 1 1 d DG . .
C15 C 0.0841(5) 0.3329(4) 0.2781(5) 0.214(12) Uani 1 1 d DG . .
H15 H 0.0887 0.3651 0.2735 0.257 Uiso 1 1 calc R U .
C16 C 0.0485(5) 0.3103(6) 0.2550(5) 0.207(11) Uani 1 1 d G . .
H16 H 0.0289 0.3270 0.2347 0.249 Uiso 1 1 calc R U .
C21 C 0.0000 0.2409(5) 0.2409(5) 0.198(11) Uani 1 2 d DS T P
O22 O 0.0007(11) 0.1926(5) 0.2507(10) 0.25(3) Uiso 0.5 1 d D . P
H22 H 0.0007 0.1881 0.2784 0.050 Uiso 0.5 1 d . U P
C22 C -0.0020(10) 0.2474(11) 0.1891(6) 0.37(10) Uiso 0.5 1 d D . P
H22A H 0.0291 0.2404 0.1757 0.448 Uiso 0.5 1 calc R U P
C23 C -0.015(2) 0.2975(11) 0.1776(14) 0.40(4) Uiso 0.5 1 d D . P
H23A H -0.0393 0.2978 0.1540 0.603 Uiso 0.5 1 calc DR U P
H23B H 0.0122 0.3139 0.1659 0.603 Uiso 0.5 1 calc R U P
H23C H -0.0263 0.3130 0.2055 0.603 Uiso 0.5 1 calc R U P
N24 N -0.0362(14) 0.2148(11) 0.1697(10) 0.32(2) Uiso 0.5 1 d D . P
H24 H -0.0397 0.1860 0.1788 0.385 Uiso 0.5 1 calc DR U P
C25 C -0.0627(16) 0.2360(18) 0.1344(18) 0.36(3) Uiso 0.5 1 d D . P
O26 O -0.087(5) 0.271(4) 0.144(4) 0.46(10) Uiso 0.125 1 d D U P
O27 O -0.051(5) 0.228(3) 0.0878(14) 0.46(10) Uiso 0.125 1 d D U P
C28 C -0.0345(8) 0.179(3) 0.0838(4) 0.6(3) Uiso 0.125 1 d D . P
C29 C -0.0518 0.1583 0.0376 0.600 Uiso 0.0625 1 d D U P
H29A H -0.0398 0.1767 0.0118 0.900 Uiso 0.0625 1 calc R U P
H29B H -0.0856 0.1588 0.0370 0.900 Uiso 0.0625 1 calc R U P
H29C H -0.0409 0.1264 0.0347 0.900 Uiso 0.0625 1 calc R U P
C30 C -0.0554 0.1506 0.1241 0.600 Uiso 0.0625 1 d D U P
H30A H -0.0771 0.1700 0.1414 0.900 Uiso 0.0625 1 calc DR U P
H30B H -0.0305 0.1404 0.1447 0.900 Uiso 0.0625 1 calc R U P
H30C H -0.0716 0.1236 0.1117 0.900 Uiso 0.0625 1 calc R U P
C31 C 0.0188 0.1748 0.0856 0.600 Uiso 0.0625 1 d D U P
H31A H 0.0324 0.1936 0.0609 0.900 Uiso 0.0625 1 calc R U P
H31B H 0.0277 0.1424 0.0814 0.900 Uiso 0.0625 1 calc R U P
H31C H 0.0299 0.1858 0.1156 0.900 Uiso 0.0625 1 calc R U P

loop_
_atom_site_aniso_label
_atom_site_aniso_U_11
_atom_site_aniso_U_22
_atom_site_aniso_U_33
_atom_site_aniso_U_23
_atom_site_aniso_U_13
_atom_site_aniso_U_12
Cu1 0.1562(19) 0.1562(19) 0.130(3) -0.006(3) 0.006(3) -0.0320(19)
Cu2 0.1576(19) 0.1576(19) 0.146(3) 0.009(4) -0.009(4) -0.0367(19)
O1 0.144(11) 0.159(11) 0.127(10) -0.012(9) -0.049(10) -0.022(10)
O2 0.143(11) 0.151(12) 0.158(12) -0.001(11) -0.008(10) -0.030(10)
O3 0.156(12) 0.178(14) 0.135(12) 0.013(10) -0.018(10) 0.061(11)
O4 0.153(12) 0.147(11) 0.167(13) 0.003(11) -0.029(11) 0.001(10)
O5 0.161(7) 0.161(7) 0.284(17) -0.023(16) 0.023(16) -0.016(9)
O6 0.172(7) 0.172(7) 0.277(17) 0.016(17) -0.016(17) -0.030(10)
C1 0.089(16) 0.17(2) 0.092(15) -0.001(15) -0.005(13) -0.040(15)
C2 0.14(2) 0.14(2) 0.090(18) -0.006(14) -0.043(15) 0.029(18)
C3 0.125(18) 0.19(2) 0.104(15) -0.026(15) -0.026(16) 0.041(18)
C4 0.074(13) 0.107(13) 0.168(19) 0.001(13) -0.023(12) 0.026(11)
C5 0.121(13) 0.13(2) 0.130(18) 0.003(11) -0.007(15) 0.030(16)
C6 0.143(18) 0.131(18) 0.20(2) -0.055(16) -0.072(16) 0.021(14)
C7 0.147(18) 0.109(15) 0.095(13) 0.051(13) -0.018(14) 0.031(14)
C8 0.153(13) 0.112(18) 0.15(2) -0.006(10) -0.008(17) 0.003(15)
C11 0.18(2) 0.20(2) 0.39(4) -0.04(2) -0.11(2) 0.16(2)
C12 0.18(2) 0.19(2) 0.32(3) -0.09(2) -0.05(2) -0.04(2)
C13 0.19(2) 0.128(17) 0.26(2) -0.041(17) -0.033(19) -0.005(16)
C14 0.097(11) 0.17(2) 0.162(19) -0.045(12) -0.021(15) -0.029(16)
C15 0.129(19) 0.33(3) 0.18(2) 0.09(2) -0.057(15) 0.00(2)
C16 0.111(17) 0.34(4) 0.174(19) 0.02(2) -0.019(15) 0.058(19)
C21 0.092(17) 0.251(19) 0.251(19) 0.04(2) -0.03(2) 0.03(2)

loop_
_atom_type_symbol
_atom_type_description
_atom_type_scat_dispersion_real
_atom_type_scat_dispersion_imag
_atom_type_scat_source
C C 0.0181 0.0091 'International Tables Vol C Tables 4.2.6.8 and 6.1.1.4'
H H 0.0000 0.0000 'International Tables Vol C Tables 4.2.6.8 and 6.1.1.4'
N N 0.0311 0.0180 'International Tables Vol C Tables 4.2.6.8 and 6.1.1.4'
O O 0.0492 0.0322 'International Tables Vol C Tables 4.2.6.8 and 6.1.1.4'
Cu Cu -1.9646 0.5888 'International Tables Vol C Tables 4.2.6.8 and 6.1.1.4'

loop_
_geom_angle_atom_site_label_1
_geom_angle_atom_site_label_2
_geom_angle_atom_site_label_3
_geom_angle
_geom_angle_site_symmetry_1
_geom_angle_site_symmetry_3
O1 Cu1 O1 169.4(9) . 13_556
O1 Cu1 O3 89.3(4) . 5
O1 Cu1 O3 89.5(4) 13_556 5
O1 Cu1 O3 89.5(4) . 17_556
O1 Cu1 O3 89.3(4) 13_556 17_556
O3 Cu1 O3 167.1(9) 5 17_556
O1 Cu1 O5 95.3(4) . .
O1 Cu1 O5 95.3(4) 13_556 .
O3 Cu1 O5 96.4(4) 5 .
O3 Cu1 O5 96.4(4) 17_556 .
O1 Cu1 Cu2 84.7(4) . .
O1 Cu1 Cu2 84.7(4) 13_556 .
O3 Cu1 Cu2 83.6(4) 5 .
O3 Cu1 Cu2 83.6(4) 17_556 .
O5 Cu1 Cu2 180.0(3) . .
O2 Cu2 O2 168.1(9) 13_556 .
O2 Cu2 O4 88.5(4) 13_556 17_556
O2 Cu2 O4 90.4(4) . 17_556
O2 Cu2 O4 90.4(4) 13_556 5
O2 Cu2 O4 88.5(4) . 5
O4 Cu2 O4 169.5(9) 17_556 5
O2 Cu2 O6 96.0(4) 13_556 .
O2 Cu2 O6 96.0(4) . .
O4 Cu2 O6 95.2(5) 17_556 .
O4 Cu2 O6 95.2(5) 5 .
O2 Cu2 Cu1 84.0(4) 13_556 .
O2 Cu2 Cu1 84.0(4) . .
O4 Cu2 Cu1 84.8(5) 17_556 .
O4 Cu2 Cu1 84.8(5) 5 .
O6 Cu2 Cu1 180.0(3) . .
C1 O1 Cu1 120.8(11) . .
C1 O2 Cu2 120.7(11) . .
C2 O3 Cu1 119.7(12) . 9
C2 O4 Cu2 120.2(11) . 9
Cu1 O5 H5A 110.0(6) . .
Cu1 O5 H5B 110.0(6) . .
H5A O5 H5B 108.9(6) . .
Cu2 O6 H6A 109.8(6) . .
Cu2 O6 H6B 109.9(6) . .
H6A O6 H6B 109.1(6) . .
O2 C1 O1 129.3(15) . .
O2 C1 C3 113.3(11) . .
O1 C1 C3 117.4(12) . .
O4 C2 O3 127.1(16) . .
O4 C2 C7 115.3(12) . .
O3 C2 C7 113.9(12) . .
C4 C3 C8 120.0 . .
C4 C3 C1 121.5(11) . .
C8 C3 C1 118.5(11) . .
C3 C4 C5 120.0 . .
C3 C4 H4 120.0 . .
C5 C4 H4 120.0 . .
C6 C5 C4 120.0 . .
C6 C5 C14 118.7(8) . .
C4 C5 C14 121.1(8) . .
C5 C6 C7 120.0 . .
C5 C6 H6 120.0 . .
C7 C6 H6 120.0 . .
C8 C7 C6 120.0 . .
C8 C7 C2 119.7(11) . .
C6 C7 C2 119.2(11) . .
C7 C8 C3 120.0 . .
C7 C8 H8 120.0 . .
C3 C8 H8 120.0 . .
C12 C11 C16 120.0 . .
C12 C11 C21 120.8(12) . .
C16 C11 C21 118.8(12) . .
C13 C12 C11 120.0 . .
C13 C12 H12 120.0 . .
C11 C12 H12 120.0 . .
C12 C13 C14 120.0 . .
C12 C13 H13 120.0 . .
C14 C13 H13 120.0 . .
C15 C14 C13 120.0 . .
C15 C14 C5 120.7(9) . .
C13 C14 C5 119.3(9) . .
C16 C15 C14 120.0 . .
C16 C15 H15 120.0 . .
C14 C15 H15 120.0 . .
C15 C16 C11 120.0 . .
C15 C16 H16 120.0 . .
C11 C16 H16 120.0 . .
O22 C21 C11 109.4(13) . .
O22 C21 C11 108.8(13) . 18
C11 C21 C11 107.5(16) . 18
O22 C21 C22 108.6(15) . .
C11 C21 C22 112.2(12) . .
C11 C21 C22 110.4(12) 18 .
C21 O22 H22 111(2) . .
N24 C22 C21 108.9(17) . .
N24 C22 C23 110.8(18) . .
C21 C22 C23 110.0(18) . .
N24 C22 H22A 109.0 . .
C21 C22 H22A 109.0 . .
C23 C22 H22A 109.0 . .
C22 C23 H23A 109.5 . .
C22 C23 H23B 109.5 . .
H23A C23 H23B 109.5 . .
C22 C23 H23C 109.5 . .
H23A C23 H23C 109.5 . .
H23B C23 H23C 109.5 . .
C25 N24 C22 111.1(19) . .
C25 N24 H24 124.4 . .
C22 N24 H24 124.4 . .
O26 C25 O27 119(2) . .
O26 C25 N24 119(2) . .
O27 C25 N24 119(2) . .
C25 O27 C28 108(2) . .
O27 C28 C30 108(3) . .
O27 C28 C29 109(4) . .
C30 C28 C29 109(3) . .
O27 C28 C31 113(7) . .
C30 C28 C31 109(3) . .
C29 C28 C31 109(3) . .
C28 C29 H29A 109.5 . .
C28 C29 H29B 109.5 . .
H29A C29 H29B 109.5 . .
C28 C29 H29C 109.5 . .
H29A C29 H29C 109.5 . .
H29B C29 H29C 109.5 . .
C28 C30 H30A 109.5 . .
C28 C30 H30B 109.5 . .
H30A C30 H30B 109.5 . .
C28 C30 H30C 109.5 . .
H30A C30 H30C 109.5 . .
H30B C30 H30C 109.5 . .
C28 C31 H31A 109.5 . .
C28 C31 H31B 109.5 . .
H31A C31 H31B 109.5 . .
C28 C31 H31C 109.5 . .
H31A C31 H31C 109.5 . .
H31B C31 H31C 109.5 . .

loop_
_geom_bond_atom_site_label_1
_geom_bond_atom_site_label_2
_geom_bond_distance
_geom_bond_site_symmetry_2
Cu1 O1 1.920(12) .
Cu1 O1 1.920(12) 13_556
Cu1 O3 1.982(13) 5
Cu1 O3 1.982(13) 17_556
Cu1 O5 2.101(11) .
Cu1 Cu2 2.661(4) .
Cu2 O2 1.942(14) 13_556
Cu2 O2 1.942(14) .
Cu2 O4 1.951(16) 17_556
Cu2 O4 1.951(16) 5
Cu2 O6 2.108(11) .
O1 C1 1.270(9) .
O2 C1 1.256(9) .
O3 C2 1.265(10) .
O3 Cu1 1.983(13) 9
O4 C2 1.261(10) .
O4 Cu2 1.951(16) 9
O5 H5A 0.963(4) .
O5 H5B 0.963(4) .
O6 H6A 0.962(3) .
O6 H6B 0.962(3) .
C1 C3 1.544(12) .
C2 C7 1.548(12) .
C3 C4 1.3900 .
C3 C8 1.3900 .
C4 C5 1.3900 .
C4 H4 0.9500 .
C5 C6 1.3900 .
C5 C14 1.540(10) .
C6 C7 1.3900 .
C6 H6 0.9500 .
C7 C8 1.3900 .
C8 H8 0.9500 .
C11 C12 1.3900 .
C11 C16 1.3900 .
C11 C21 1.496(10) .
C12 C13 1.3900 .
C12 H12 0.9500 .
C13 C14 1.3900 .
C13 H13 0.9500 .
C14 C15 1.3900 .
C15 C16 1.3900 .
C15 H15 0.9500 .
C16 H16 0.9500 .
C21 O22 1.426(11) .
C21 C11 1.496(10) 18
C21 C22 1.511(12) .
O22 H22 0.81(3) .
C22 N24 1.479(13) .
C22 C23 1.537(13) .
C22 H22A 1.0000 .
C23 H23A 0.9800 .
C23 H23B 0.9800 .
C23 H23C 0.9800 .
N24 C25 1.417(13) .
N24 H24 0.8800 .
C25 O26 1.262(13) .
C25 O27 1.409(13) .
O27 C28 1.499(14) .
C28 C30 1.55(3) .
C28 C29 1.55(3) .
C28 C31 1.55(3) .
C29 H29A 0.9800 .
C29 H29B 0.9800 .
C29 H29C 0.9800 .
C30 H30A 0.9800 .
C30 H30B 0.9800 .
C30 H30C 0.9800 .
C31 H31A 0.9800 .
C31 H31B 0.9800 .
C31 H31C 0.9800 .

loop_
_platon_squeeze_void_nr
_platon_squeeze_void_average_x
_platon_squeeze_void_average_y
_platon_squeeze_void_average_z
_platon_squeeze_void_volume
_platon_squeeze_void_count_electrons
_platon_squeeze_void_content
1 0.000 0.000 0.000 116.9 27.3 solvent
2 0.376 -0.014 -0.010 15203.1 2739.0 solvent
